data_4326361
loop_
_publ_author_name
'Caroline E. Knapp'
'David Pugh'
'Paul F. McMillan'
'Ivan P. Parkin'
'Claire J. Carmalt'

_publ_section_title
;
 Synthetic and Structural Studies of Donor-Functionalized Alkoxy
 Derivatives of Gallium
;
_journal_name_full 'Inorganic Chemistry'
_journal_page_first 9491
_journal_page_last 9498
_journal_paper_doi 10.1021/ic201167r
_journal_volume 50
_journal_year 2011
_chemical_formula_moiety 'C10 H24 Cl2 Ga2 O2'
_chemical_formula_sum 'C10 H24 Cl2 Ga2 O2'
_chemical_formula_weight 386.63
_chemical_name_systematic
;
 ?
;
_space_group_IT_number 14
_symmetry_cell_setting monoclinic
_symmetry_Int_Tables_number 14
_symmetry_space_group_name_Hall '-P 2ybc'
_symmetry_space_group_name_H-M 'P 1 21/c 1'
_atom_sites_solution_hydrogens geom
_atom_sites_solution_primary direct
_atom_sites_solution_secondary difmap
_audit_creation_method SHELXL-97
_cell_angle_alpha 90.00
_cell_angle_beta 125.540(4)
_cell_angle_gamma 90.00
_cell_formula_units_Z 2
_cell_length_a 7.0602(6)
_cell_length_b 15.1857(13)
_cell_length_c 9.8564(6)
_cell_measurement_reflns_used 4055
_cell_measurement_temperature 150(2)
_cell_measurement_theta_max 28.29
_cell_measurement_theta_min 2.68
_cell_volume 859.88(12)
_computing_cell_refinement 'Bruker SAINT'
_computing_data_collection 'Bruker SMART'
_computing_data_reduction 'Bruker SAINT'
_computing_molecular_graphics 'ORTEP-III (Farrugia, 1997)'
_computing_publication_material 'PLATON (Spek, 2003), WinGX (Farrugia, 1999) and enCIFer (Allen et al., 2004).'
_computing_structure_refinement 'SHELXL-97 (Sheldrick, 1997)'
_computing_structure_solution 'SHELXS-97 (Sheldrick, 1997)'
_diffrn_ambient_temperature 150(2)
_diffrn_measured_fraction_theta_full 0.982
_diffrn_measured_fraction_theta_max 0.944
_diffrn_measurement_device_type 'Bruker SMART APEX diffractometer'
_diffrn_measurement_method '\w rotation with narrow frames'
_diffrn_radiation_monochromator graphite
_diffrn_radiation_source 'fine-focus sealed tube'
_diffrn_radiation_type MoK\a
_diffrn_radiation_wavelength 0.71073
_diffrn_reflns_av_R_equivalents 0.0235
_diffrn_reflns_av_sigmaI/netI 0.0258
_diffrn_reflns_limit_h_max 9
_diffrn_reflns_limit_h_min -9
_diffrn_reflns_limit_k_max 20
_diffrn_reflns_limit_k_min -20
_diffrn_reflns_limit_l_max 13
_diffrn_reflns_limit_l_min -12
_diffrn_reflns_number 7072
_diffrn_reflns_theta_full 27.50
_diffrn_reflns_theta_max 28.29
_diffrn_reflns_theta_min 2.87
_diffrn_standards_decay_% 0
_diffrn_standards_number 0
_exptl_absorpt_coefficient_mu 3.431
_exptl_absorpt_correction_T_max 0.7254
_exptl_absorpt_correction_T_min 0.7254
_exptl_absorpt_correction_type multi-scan
_exptl_absorpt_process_details 'SADABS v2.03'
_exptl_crystal_colour colourless
_exptl_crystal_density_diffrn 1.493
_exptl_crystal_description block
_exptl_crystal_F_000 392
_exptl_crystal_size_max 0.10
_exptl_crystal_size_mid 0.10
_exptl_crystal_size_min 0.10
_refine_diff_density_max 0.815
_refine_diff_density_min -0.618
_refine_diff_density_rms 0.093
_refine_ls_extinction_method none
_refine_ls_goodness_of_fit_ref 1.119
_refine_ls_hydrogen_treatment constr
_refine_ls_matrix_type full
_refine_ls_number_parameters 77
_refine_ls_number_reflns 2019
_refine_ls_number_restraints 0
_refine_ls_restrained_S_all 1.119
_refine_ls_R_factor_all 0.0415
_refine_ls_R_factor_gt 0.0356
_refine_ls_shift/su_max 0.022
_refine_ls_shift/su_mean 0.003
_refine_ls_structure_factor_coef Fsqd
_refine_ls_weighting_details 'calc w=1/[\s^2^(Fo^2^)+(0.0166P)^2^+1.8913P] where P=(Fo^2^+2Fc^2^)/3'
_refine_ls_weighting_scheme calc
_refine_ls_wR_factor_gt 0.0721
_refine_ls_wR_factor_ref 0.0751
_reflns_number_gt 1819
_reflns_number_total 2019
_reflns_threshold_expression I>2\s(I)
_cod_data_source_file ic201167r_si_001_3.cif
_cod_data_source_block Compound_7
_cod_database_code 4326361

loop_
_symmetry_equiv_pos_as_xyz
'x, y, z'
'-x, y+1/2, -z+1/2'
'-x, -y, -z'
'x, -y-1/2, z-1/2'

loop_
_atom_site_label
_atom_site_type_symbol
_atom_site_fract_x
_atom_site_fract_y
_atom_site_fract_z
_atom_site_U_iso_or_equiv
_atom_site_adp_type
_atom_site_occupancy
_atom_site_symmetry_multiplicity
_atom_site_calc_flag
_atom_site_refinement_flags
Ga1 Ga 0.62463(6) -0.46757(2) 0.67211(4) 0.02271(10) Uani 1 1 d .
Cl1 Cl 0.95611(14) -0.40609(6) 0.75656(11) 0.0374(2) Uani 1 1 d .
O1 O 0.4029(4) -0.42865(13) 0.4475(2) 0.0247(4) Uani 1 1 d .
C1 C 0.5398(6) -0.4716(3) 0.8260(4) 0.0393(8) Uani 1 1 d .
H1A H 0.3875 -0.5000 0.7722 0.059 Uiso 1 1 calc R
H1B H 0.5320 -0.4115 0.8588 0.059 Uiso 1 1 calc R
H1C H 0.6568 -0.5053 0.9251 0.059 Uiso 1 1 calc R
C2 C 0.2637(6) -0.3480(2) 0.3895(4) 0.0287(7) Uani 1 1 d .
C3 C 0.4271(7) -0.2720(2) 0.4840(6) 0.0507(11) Uani 1 1 d .
H3A H 0.5035 -0.2802 0.6038 0.076 Uiso 1 1 calc R
H3B H 0.3388 -0.2168 0.4481 0.076 Uiso 1 1 calc R
H3C H 0.5451 -0.2696 0.4614 0.076 Uiso 1 1 calc R
C4 C 0.0799(7) -0.3554(3) 0.4224(6) 0.0489(10) Uani 1 1 d .
H4A H -0.0158 -0.4077 0.3660 0.073 Uiso 1 1 calc R
H4B H -0.0190 -0.3028 0.3799 0.073 Uiso 1 1 calc R
H4C H 0.1555 -0.3605 0.5427 0.073 Uiso 1 1 calc R
C5 C 0.1497(8) -0.3402(3) 0.2045(5) 0.0521(11) Uani 1 1 d .
H5A H 0.2698 -0.3383 0.1840 0.078 Uiso 1 1 calc R
H5B H 0.0569 -0.2861 0.1623 0.078 Uiso 1 1 calc R
H5C H 0.0483 -0.3912 0.1471 0.078 Uiso 1 1 calc R

loop_
_atom_site_aniso_label
_atom_site_aniso_U_11
_atom_site_aniso_U_22
_atom_site_aniso_U_33
_atom_site_aniso_U_23
_atom_site_aniso_U_13
_atom_site_aniso_U_12
Ga1 0.02242(17) 0.02372(18) 0.01979(17) -0.00063(13) 0.01101(14) -0.00006(13)
Cl1 0.0271(4) 0.0381(5) 0.0389(4) -0.0036(4) 0.0146(4) -0.0086(3)
O1 0.0251(10) 0.0212(10) 0.0204(10) 0.0015(8) 0.0090(9) 0.0048(8)
C1 0.0365(18) 0.057(2) 0.0284(17) 0.0043(16) 0.0213(15) 0.0070(17)
C2 0.0306(16) 0.0220(15) 0.0281(16) 0.0040(12) 0.0141(14) 0.0063(13)
C3 0.044(2) 0.0247(18) 0.066(3) 0.0022(18) 0.022(2) 0.0062(16)
C4 0.045(2) 0.045(2) 0.065(3) 0.010(2) 0.037(2) 0.0122(18)
C5 0.065(3) 0.047(2) 0.034(2) 0.0160(17) 0.022(2) 0.024(2)

loop_
_atom_type_symbol
_atom_type_description
_atom_type_scat_dispersion_real
_atom_type_scat_dispersion_imag
_atom_type_scat_source
C C 0.0033 0.0016 'International Tables Vol C Tables 4.2.6.8 and 6.1.1.4'
H H 0.0000 0.0000 'International Tables Vol C Tables 4.2.6.8 and 6.1.1.4'
O O 0.0106 0.0060 'International Tables Vol C Tables 4.2.6.8 and 6.1.1.4'
Cl Cl 0.1484 0.1585 'International Tables Vol C Tables 4.2.6.8 and 6.1.1.4'
Ga Ga 0.2307 1.6083 'International Tables Vol C Tables 4.2.6.8 and 6.1.1.4'

loop_
_geom_angle_atom_site_label_1
_geom_angle_atom_site_label_2
_geom_angle_atom_site_label_3
_geom_angle
_geom_angle_site_symmetry_1
_geom_angle_site_symmetry_3
O1 Ga1 O1 79.60(9) 3_646 .
O1 Ga1 C1 119.53(14) 3_646 .
O1 Ga1 C1 119.98(13) . .
O1 Ga1 Cl1 106.85(7) 3_646 .
O1 Ga1 Cl1 106.45(7) . .
C1 Ga1 Cl1 117.86(12) . .
O1 Ga1 Ga1 39.88(6) 3_646 3_646
O1 Ga1 Ga1 39.72(6) . 3_646
C1 Ga1 Ga1 130.24(12) . 3_646
Cl1 Ga1 Ga1 111.90(3) . 3_646
C2 O1 Ga1 130.21(18) . 3_646
C2 O1 Ga1 128.47(18) . .
Ga1 O1 Ga1 100.40(9) 3_646 .
Ga1 C1 H1A 109.5 . .
Ga1 C1 H1B 109.5 . .
H1A C1 H1B 109.5 . .
Ga1 C1 H1C 109.5 . .
H1A C1 H1C 109.5 . .
H1B C1 H1C 109.5 . .
O1 C2 C5 107.6(3) . .
O1 C2 C3 107.4(3) . .
C5 C2 C3 111.4(3) . .
O1 C2 C4 108.6(3) . .
C5 C2 C4 110.1(3) . .
C3 C2 C4 111.6(3) . .
C2 C3 H3A 109.5 . .
C2 C3 H3B 109.5 . .
H3A C3 H3B 109.5 . .
C2 C3 H3C 109.5 . .
H3A C3 H3C 109.5 . .
H3B C3 H3C 109.5 . .
C2 C4 H4A 109.5 . .
C2 C4 H4B 109.5 . .
H4A C4 H4B 109.5 . .
C2 C4 H4C 109.5 . .
H4A C4 H4C 109.5 . .
H4B C4 H4C 109.5 . .
C2 C5 H5A 109.5 . .
C2 C5 H5B 109.5 . .
H5A C5 H5B 109.5 . .
C2 C5 H5C 109.5 . .
H5A C5 H5C 109.5 . .
H5B C5 H5C 109.5 . .

loop_
_geom_bond_atom_site_label_1
_geom_bond_atom_site_label_2
_geom_bond_distance
_geom_bond_site_symmetry_2
Ga1 O1 1.909(2) 3_646
Ga1 O1 1.916(2) .
Ga1 C1 1.928(3) .
Ga1 Cl1 2.1856(9) .
Ga1 Ga1 2.9388(7) 3_646
O1 C2 1.463(4) .
O1 Ga1 1.909(2) 3_646
C1 H1A 0.9800 .
C1 H1B 0.9800 .
C1 H1C 0.9800 .
C2 C5 1.510(5) .
C2 C3 1.510(5) .
C2 C4 1.514(5) .
C3 H3A 0.9800 .
C3 H3B 0.9800 .
C3 H3C 0.9800 .
C4 H4A 0.9800 .
C4 H4B 0.9800 .
C4 H4C 0.9800 .
C5 H5A 0.9800 .
C5 H5B 0.9800 .
C5 H5C 0.9800 .

loop_
_geom_torsion_atom_site_label_1
_geom_torsion_atom_site_label_2
_geom_torsion_atom_site_label_3
_geom_torsion_atom_site_label_4
_geom_torsion
_geom_torsion_site_symmetry_1
_geom_torsion_site_symmetry_4
O1 Ga1 O1 C2 169.7(3) 3_646 .
C1 Ga1 O1 C2 51.5(3) . .
Cl1 Ga1 O1 C2 -85.6(2) . .
Ga1 Ga1 O1 C2 169.7(3) 3_646 .
O1 Ga1 O1 Ga1 0.0 3_646 3_646
C1 Ga1 O1 Ga1 -118.21(16) . 3_646
Cl1 Ga1 O1 Ga1 104.67(8) . 3_646
Ga1 O1 C2 C5 -23.3(4) 3_646 .
Ga1 O1 C2 C5 170.0(2) . .
Ga1 O1 C2 C3 -143.4(3) 3_646 .
Ga1 O1 C2 C3 49.8(4) . .
Ga1 O1 C2 C4 95.8(3) 3_646 .
Ga1 O1 C2 C4 -70.9(3) . .
